data_4503406
loop_
_publ_author_name
'Li, Yitao'
'Meng, Xianggao'
'Cao, Liping'
'Wang, Yuzhou'
'Yin, Guodong'
'Gao, Meng'
'Wen, Lili'
'Wu, Anxin'

_publ_section_title
;
 Self-Assembly of Discrete and Polymeric Metal-Organic Frameworks via a
 Semirigid Glycoluril-Based Molecular Clip
;
_journal_issue 5
_journal_name_full 'Crystal Growth &amp; Design'
_journal_page_first 1645
_journal_paper_doi 10.1021/cg701090c
_journal_volume 8
_journal_year 2008
_chemical_formula_sum 'C104 H128 Co2 N36 O52'
_chemical_formula_weight 2832.28
_chemical_name_systematic
; 
 ? 
;
_space_group_IT_number 23
_symmetry_cell_setting orthorhombic
_symmetry_space_group_name_Hall 'I 2 2'
_symmetry_space_group_name_H-M 'I 2 2 2'
_atom_sites_solution_hydrogens geom
_atom_sites_solution_primary direct
_atom_sites_solution_secondary difmap
_audit_creation_method SHELXL-97
_cell_angle_alpha 90.00
_cell_angle_beta 90.00
_cell_angle_gamma 90.00
_cell_formula_units_Z 1
_cell_length_a 9.0750(9)
_cell_length_b 12.1333(12)
_cell_length_c 29.037(3)
_cell_measurement_reflns_used 6229
_cell_measurement_temperature 297(2)
_cell_measurement_theta_max 27.88
_cell_measurement_theta_min 2.35
_cell_volume 3197.3(6)
_computing_cell_refinement 'Bruker SMART'
_computing_data_collection 'Bruker SMART'
_computing_data_reduction 'Bruker SAINT'
_computing_molecular_graphics 'Bruker SHELXTL'
_computing_publication_material 'Bruker SHELXTL'
_computing_structure_refinement 'SHELXL-97 (Sheldrick, 1997)'
_computing_structure_solution 'SHELXS-97 (Sheldrick, 1990)'
_diffrn_ambient_temperature 297(2)
_diffrn_measured_fraction_theta_full 0.995
_diffrn_measured_fraction_theta_max 0.995
_diffrn_measurement_device_type 'CCD area detector'
_diffrn_measurement_method 'phi and omega scans'
_diffrn_radiation_monochromator graphite
_diffrn_radiation_source 'fine-focus sealed tube'
_diffrn_radiation_type MoK\a
_diffrn_radiation_wavelength 0.71073
_diffrn_reflns_av_R_equivalents 0.0707
_diffrn_reflns_av_sigmaI/netI 0.0380
_diffrn_reflns_limit_h_max 11
_diffrn_reflns_limit_h_min -11
_diffrn_reflns_limit_k_max 14
_diffrn_reflns_limit_k_min -14
_diffrn_reflns_limit_l_max 35
_diffrn_reflns_limit_l_min -35
_diffrn_reflns_number 15217
_diffrn_reflns_theta_full 26.00
_diffrn_reflns_theta_max 26.00
_diffrn_reflns_theta_min 1.82
_exptl_absorpt_coefficient_mu 0.366
_exptl_absorpt_correction_T_max 0.9305
_exptl_absorpt_correction_T_min 0.8982
_exptl_absorpt_correction_type none
_exptl_crystal_colour red
_exptl_crystal_density_diffrn 1.471
_exptl_crystal_density_meas 0
_exptl_crystal_density_method 'not measured'
_exptl_crystal_description block
_exptl_crystal_F_000 1474
_exptl_crystal_size_max 0.30
_exptl_crystal_size_mid 0.30
_exptl_crystal_size_min 0.20
_refine_diff_density_max 0.580
_refine_diff_density_min -0.288
_refine_diff_density_rms 0.072
_refine_ls_abs_structure_details 'Flack H D (1983), Acta Cryst. A39, 876-881'
_refine_ls_abs_structure_Flack -0.01(2)
_refine_ls_extinction_method none
_refine_ls_goodness_of_fit_ref 1.035
_refine_ls_hydrogen_treatment mixed
_refine_ls_matrix_type full
_refine_ls_number_parameters 269
_refine_ls_number_reflns 3137
_refine_ls_number_restraints 21
_refine_ls_restrained_S_all 1.051
_refine_ls_R_factor_all 0.0588
_refine_ls_R_factor_gt 0.0508
_refine_ls_shift/su_max 0.000
_refine_ls_shift/su_mean 0.000
_refine_ls_structure_factor_coef Fsqd
_refine_ls_weighting_details 'calc w=1/[\s^2^(Fo^2^)+(0.0960P)^2^+0.0000P] where P=(Fo^2^+2Fc^2^)/3'
_refine_ls_weighting_scheme calc
_refine_ls_wR_factor_gt 0.1304
_refine_ls_wR_factor_ref 0.1358
_reflns_number_gt 2694
_reflns_number_total 3137
_reflns_threshold_expression >2sigma(I)
_cod_data_source_file cg701090c-file002.cif
_cod_data_source_block 061206cm
_cod_depositor_comments
;
The following automatic conversions were performed:

'_symmetry_cell_setting' value 'Orthorhombic' changed to
'orthorhombic' according to
/home/saulius/struct/CIF-dictionaries/cif_core.dic dictionary named
'cif_core.dic' version 2.4.1 from 2010-06-29.

Automatic conversion script
Id: cif_fix_values 1715 2011-07-08 13:25:40Z adriana 
;
_cod_original_cell_volume 3197.2(5)
_cod_original_sg_symbol_H-M I222
_cod_database_code 4503406

loop_
_symmetry_equiv_pos_as_xyz
'x, y, z'
'-x, -y, z'
'-x, y, -z'
'x, -y, -z'
'x+1/2, y+1/2, z+1/2'
'-x+1/2, -y+1/2, z+1/2'
'-x+1/2, y+1/2, -z+1/2'
'x+1/2, -y+1/2, -z+1/2'

loop_
_atom_site_label
_atom_site_type_symbol
_atom_site_fract_x
_atom_site_fract_y
_atom_site_fract_z
_atom_site_U_iso_or_equiv
_atom_site_adp_type
_atom_site_occupancy
_atom_site_symmetry_multiplicity
_atom_site_calc_flag
_atom_site_refinement_flags
_atom_site_disorder_assembly
_atom_site_disorder_group
Co1 Co 0.0000 0.5000 0.0000 0.0544(3) Uani 1 4 d S . .
C1 C -0.0485(4) 0.7207(3) 0.05413(10) 0.0607(8) Uani 1 1 d . . .
H1 H -0.1187 0.7351 0.0316 0.073 Uiso 1 1 calc R . .
C2 C -0.0210(4) 0.8010(2) 0.08639(9) 0.0615(8) Uani 1 1 d . . .
H2 H -0.0727 0.8671 0.0857 0.074 Uiso 1 1 calc R . .
C3 C 0.0848(4) 0.7824(2) 0.12016(9) 0.0537(7) Uani 1 1 d . . .
C4 C 0.1539(4) 0.6825(3) 0.12033(10) 0.0615(8) Uani 1 1 d . . .
H4 H 0.2234 0.6663 0.1429 0.074 Uiso 1 1 calc R . .
C5 C 0.1201(4) 0.6056(2) 0.08692(10) 0.0622(8) Uani 1 1 d . . .
H5 H 0.1687 0.5381 0.0875 0.075 Uiso 1 1 calc R . .
C6 C 0.1254(4) 0.8728(3) 0.15370(11) 0.0628(8) Uani 1 1 d . . .
H6A H 0.2015 0.9188 0.1402 0.075 Uiso 1 1 calc R . .
H6B H 0.0398 0.9187 0.1594 0.075 Uiso 1 1 calc R . .
C7 C 0.2676(4) 0.9034(4) 0.22431(14) 0.0770(11) Uani 1 1 d . . .
H7A H 0.3391 0.9383 0.2042 0.092 Uiso 1 1 calc R . .
H7B H 0.3213 0.8625 0.2476 0.092 Uiso 1 1 calc R . .
C8 C 0.0631(4) 0.7810(3) 0.22580(10) 0.0657(9) Uani 1 1 d . A .
H8A H 0.1069 0.7341 0.2491 0.079 Uiso 1 1 calc R . .
H8B H -0.0001 0.7355 0.2068 0.079 Uiso 1 1 calc R . .
C9 C -0.1498(4) 0.9092(3) 0.22781(9) 0.0574(8) Uani 1 1 d . A .
O9 O -0.2239(3) 0.8630(2) 0.19885(10) 0.0822(8) Uani 1 1 d . . .
C11 C 0.0539(3) 0.9497(2) 0.27320(9) 0.0493(6) Uani 1 1 d . . .
C12 C 0.1061(4) 0.9112(3) 0.32124(10) 0.0614(8) Uani 1 1 d D . .
N1 N 0.0195(4) 0.62370(19) 0.05329(7) 0.0593(6) Uani 1 1 d . . .
N2 N 0.1787(4) 0.8273(3) 0.19756(10) 0.0682(8) Uani 1 1 d . . .
N3 N -0.0262(3) 0.86593(18) 0.24833(7) 0.0529(6) Uani 1 1 d . . .
N4 N -0.1776(3) 1.0103(3) 0.24699(8) 0.0571(6) Uani 1 1 d . . .
N5 N 1.0000 0.7690(7) 0.5000 0.115(2) Uani 1 2 d S . .
O1 O 0.2372(4) 0.5000 0.0000 0.0870(10) Uani 1 2 d S . .
H1A H 0.2673 0.4382 0.0065 0.130 Uiso 1 1 calc R . .
O4 O 0.8761(5) 0.7472(8) 0.4963(2) 0.212(4) Uani 1 1 d . . .
O5 O 1.0000 0.8709(8) 0.5000 0.190(3) Uani 1 2 d S . .
O6 O 0.5000 0.0000 0.2945(4) 0.114(3) Uani 0.50 2 d SP . .
O7 O 0.0000 0.0000 0.0000 0.268(8) Uani 1 4 d S . .
O8 O 0.720(3) 0.016(3) 0.0339(10) 0.324(14) Uani 0.50 1 d P . .
O2' O 0.2290(10) 0.9370(9) 0.3344(3) 0.102(3) Uani 0.672(18) 1 d PD A 2
O3' O 0.0212(12) 0.8489(13) 0.3396(2) 0.141(4) Uani 0.672(18) 1 d PD A 2
C13' C 0.074(2) 0.8088(15) 0.3849(3) 0.209(9) Uani 0.672(18) 1 d PD A 2
H13A H 0.0180 0.8433 0.4095 0.250 Uiso 0.672(18) 1 calc PR A 2
H13B H 0.1770 0.8265 0.3890 0.250 Uiso 0.672(18) 1 calc PR A 2
C14' C 0.0512(15) 0.6831(13) 0.3858(4) 0.129(5) Uani 0.672(18) 1 d PD A 2
H14A H -0.0469 0.6659 0.3758 0.194 Uiso 0.672(18) 1 calc PR A 2
H14B H 0.0654 0.6564 0.4166 0.194 Uiso 0.672(18) 1 calc PR A 2
H14C H 0.1212 0.6487 0.3656 0.194 Uiso 0.672(18) 1 calc PR A 2
O2 O 0.170(2) 0.9695(9) 0.3488(4) 0.073(4) Uani 0.328(18) 1 d PD A 1
O3 O 0.0422(14) 0.8163(5) 0.3352(3) 0.042(3) Uani 0.328(18) 1 d PD A 1
C13 C 0.0860(11) 0.7704(7) 0.3802(3) 0.042(3) Uani 0.328(18) 1 d PDU A 1
H13C H 0.0560 0.8196 0.4048 0.051 Uiso 0.328(18) 1 calc PR A 1
H13D H 0.1922 0.7616 0.3816 0.051 Uiso 0.328(18) 1 calc PR A 1
C14 C 0.0104(18) 0.6585(9) 0.3857(6) 0.060(4) Uani 0.328(18) 1 d PDU A 1
H14D H -0.0944 0.6688 0.3868 0.090 Uiso 0.328(18) 1 calc PR A 1
H14E H 0.0431 0.6242 0.4136 0.090 Uiso 0.328(18) 1 calc PR A 1
H14F H 0.0350 0.6124 0.3599 0.090 Uiso 0.328(18) 1 calc PR A 1
O4' O 0.0000 0.609(4) 0.5000 0.53(2) Uani 1 2 d S . .

loop_
_atom_site_aniso_label
_atom_site_aniso_U_11
_atom_site_aniso_U_22
_atom_site_aniso_U_33
_atom_site_aniso_U_23
_atom_site_aniso_U_13
_atom_site_aniso_U_12
Co1 0.0961(6) 0.0399(3) 0.0271(3) 0.000 0.000 0.000
C1 0.084(2) 0.0564(16) 0.0411(13) 0.0037(12) -0.0107(13) 0.0114(14)
C2 0.085(2) 0.0490(13) 0.0502(13) -0.0015(11) -0.0039(16) 0.0169(16)
C3 0.0764(19) 0.0457(13) 0.0389(13) -0.0050(11) 0.0015(12) 0.0016(14)
C4 0.086(2) 0.0559(17) 0.0423(15) -0.0068(12) -0.0121(13) 0.0105(15)
C5 0.099(2) 0.0458(14) 0.0414(14) -0.0040(11) -0.0110(15) 0.0199(15)
C6 0.088(2) 0.0498(15) 0.0511(15) -0.0124(12) 0.0025(16) 0.0050(16)
C7 0.069(2) 0.091(3) 0.071(2) -0.030(2) -0.0069(17) 0.0114(19)
C8 0.110(3) 0.0431(14) 0.0437(14) -0.0037(12) -0.0162(15) 0.0028(15)
C9 0.0701(18) 0.0624(18) 0.0399(14) 0.0170(13) -0.0093(13) -0.0242(15)
O9 0.0943(17) 0.095(2) 0.0574(14) 0.0162(14) -0.0268(13) -0.0421(15)
C11 0.0607(16) 0.0475(13) 0.0396(13) -0.0040(11) -0.0064(11) -0.0035(12)
C12 0.080(2) 0.0601(18) 0.0441(15) -0.0077(14) -0.0164(16) 0.0018(16)
N1 0.0978(19) 0.0444(11) 0.0356(10) -0.0015(8) -0.0053(14) 0.0054(14)
N2 0.0902(18) 0.0616(16) 0.0527(16) -0.0193(13) -0.0122(14) 0.0128(14)
N3 0.0762(16) 0.0451(11) 0.0373(10) 0.0030(8) -0.0097(11) -0.0099(11)
N4 0.0595(13) 0.0610(15) 0.0507(12) 0.0164(13) 0.0007(10) -0.0041(12)
N5 0.140(7) 0.136(5) 0.068(3) 0.000 0.031(4) 0.000
O1 0.105(3) 0.088(2) 0.0686(19) -0.012(2) 0.000 0.000
O4 0.093(2) 0.412(13) 0.132(4) -0.031(6) 0.029(3) -0.052(5)
O5 0.201(7) 0.157(7) 0.212(9) 0.000 0.013(8) 0.000
O6 0.116(6) 0.111(6) 0.113(7) 0.000 0.000 -0.002(7)
O7 0.33(2) 0.225(16) 0.254(18) 0.000 0.000 0.000
O8 0.36(3) 0.25(2) 0.37(3) 0.12(3) 0.03(2) 0.05(2)
O2' 0.118(5) 0.110(6) 0.079(5) 0.023(4) -0.049(4) -0.041(5)
O3' 0.110(5) 0.261(10) 0.052(3) 0.067(5) -0.031(4) -0.080(7)
C13' 0.31(2) 0.259(18) 0.056(5) 0.075(8) -0.081(8) -0.138(15)
C14' 0.105(8) 0.225(16) 0.058(4) 0.028(7) 0.009(4) -0.029(9)
O2 0.120(9) 0.055(6) 0.045(5) -0.005(3) -0.024(5) -0.016(5)
O3 0.071(5) 0.025(4) 0.030(3) -0.003(2) -0.006(3) 0.008(3)
C13 0.045(4) 0.044(4) 0.038(4) 0.000(3) -0.004(3) 0.001(3)
C14 0.063(7) 0.058(5) 0.059(5) 0.020(4) -0.002(5) 0.001(5)
O4' 0.45(4) 0.58(5) 0.55(4) 0.000 -0.16(5) 0.000

loop_
_atom_type_symbol
_atom_type_description
_atom_type_scat_dispersion_real
_atom_type_scat_dispersion_imag
_atom_type_scat_source
C C 0.0033 0.0016 'International Tables Vol C Tables 4.2.6.8 and 6.1.1.4'
H H 0.0000 0.0000 'International Tables Vol C Tables 4.2.6.8 and 6.1.1.4'
N N 0.0061 0.0033 'International Tables Vol C Tables 4.2.6.8 and 6.1.1.4'
O O 0.0106 0.0060 'International Tables Vol C Tables 4.2.6.8 and 6.1.1.4'
Co Co 0.3494 0.9721 'International Tables Vol C Tables 4.2.6.8 and 6.1.1.4'

loop_
_geom_angle_atom_site_label_1
_geom_angle_atom_site_label_2
_geom_angle_atom_site_label_3
_geom_angle
_geom_angle_site_symmetry_1
_geom_angle_site_symmetry_3
O1 Co1 O1 180.0 2_565 .
O1 Co1 N1 94.69(9) 2_565 4_565
O1 Co1 N1 85.31(9) . 4_565
O1 Co1 N1 85.30(9) 2_565 2_565
O1 Co1 N1 94.70(9) . 2_565
N1 Co1 N1 92.12(12) 4_565 2_565
O1 Co1 N1 85.30(9) 2_565 3
O1 Co1 N1 94.70(9) . 3
N1 Co1 N1 88.65(12) 4_565 3
N1 Co1 N1 170.61(18) 2_565 3
O1 Co1 N1 94.69(9) 2_565 .
O1 Co1 N1 85.31(9) . .
N1 Co1 N1 170.61(18) 4_565 .
N1 Co1 N1 88.65(12) 2_565 .
N1 Co1 N1 92.12(12) 3 .
N1 C1 C2 123.8(3) . .
N1 C1 H1 118.1 . .
C2 C1 H1 118.1 . .
C1 C2 C3 119.4(3) . .
C1 C2 H2 120.3 . .
C3 C2 H2 120.3 . .
C4 C3 C2 117.6(3) . .
C4 C3 C6 122.0(3) . .
C2 C3 C6 120.3(3) . .
C3 C4 C5 119.7(3) . .
C3 C4 H4 120.1 . .
C5 C4 H4 120.1 . .
N1 C5 C4 123.1(3) . .
N1 C5 H5 118.4 . .
C4 C5 H5 118.4 . .
N2 C6 C3 111.4(3) . .
N2 C6 H6A 109.3 . .
C3 C6 H6A 109.3 . .
N2 C6 H6B 109.3 . .
C3 C6 H6B 109.3 . .
H6A C6 H6B 108.0 . .
N2 C7 N4 112.4(3) . 2_575
N2 C7 H7A 109.1 . .
N4 C7 H7A 109.1 2_575 .
N2 C7 H7B 109.1 . .
N4 C7 H7B 109.1 2_575 .
H7A C7 H7B 107.9 . .
N2 C8 N3 112.5(3) . .
N2 C8 H8A 109.1 . .
N3 C8 H8A 109.1 . .
N2 C8 H8B 109.1 . .
N3 C8 H8B 109.1 . .
H8A C8 H8B 107.8 . .
O9 C9 N4 126.3(3) . .
O9 C9 N3 125.2(3) . .
N4 C9 N3 108.4(2) . .
N4 C11 N3 111.4(2) 2_575 .
N4 C11 C12 109.9(2) 2_575 .
N3 C11 C12 113.2(2) . .
N4 C11 C11 103.0(3) 2_575 2_575
N3 C11 C11 103.6(2) . 2_575
C12 C11 C11 115.31(16) . 2_575
O3' C12 O2 112.3(8) . .
O3' C12 O2' 127.5(6) . .
O2 C12 O2' 37.7(5) . .
O3' C12 O3 19.5(10) . .
O2 C12 O3 120.2(7) . .
O2' C12 O3 121.2(6) . .
O3' C12 C11 113.1(4) . .
O2 C12 C11 124.3(6) . .
O2' C12 C11 119.0(5) . .
O3 C12 C11 113.4(4) . .
C1 N1 C5 116.3(2) . .
C1 N1 Co1 126.13(19) . .
C5 N1 Co1 117.27(19) . .
C8 N2 C7 110.3(3) . .
C8 N2 C6 113.5(3) . .
C7 N2 C6 114.0(3) . .
C9 N3 C11 111.0(2) . .
C9 N3 C8 121.8(2) . .
C11 N3 C8 116.1(3) . .
C9 N4 C11 111.9(3) . 2_575
C9 N4 C7 123.6(3) . 2_575
C11 N4 C7 115.2(3) 2_575 2_575
O4 N5 O4 153.6(13) 3_756 .
O4 N5 O5 103.2(6) 3_756 .
O4 N5 O5 103.2(6) . .
Co1 O1 H1A 109.5 . .
C12 O3' C13' 113.2(8) . .
O3' C13' C14' 107.4(7) . .
O3' C13' H13A 110.2 . .
C14' C13' H13A 110.2 . .
O3' C13' H13B 110.2 . .
C14' C13' H13B 110.2 . .
H13A C13' H13B 108.5 . .
C13' C14' H14A 109.5 . .
C13' C14' H14B 109.5 . .
H14A C14' H14B 109.5 . .
C13' C14' H14C 109.5 . .
H14A C14' H14C 109.5 . .
H14B C14' H14C 109.5 . .
C12 O3 C13 118.1(8) . .
O3 C13 C14 107.8(7) . .
O3 C13 H13C 110.2 . .
C14 C13 H13C 110.2 . .
O3 C13 H13D 110.2 . .
C14 C13 H13D 110.2 . .
H13C C13 H13D 108.5 . .

loop_
_geom_bond_atom_site_label_1
_geom_bond_atom_site_label_2
_geom_bond_distance
_geom_bond_site_symmetry_2
Co1 O1 2.153(4) 2_565
Co1 O1 2.153(4) .
Co1 N1 2.163(2) 4_565
Co1 N1 2.163(2) 2_565
Co1 N1 2.163(2) 3
Co1 N1 2.163(2) .
C1 N1 1.329(4) .
C1 C2 1.374(4) .
C1 H1 0.9300 .
C2 C3 1.391(4) .
C2 H2 0.9300 .
C3 C4 1.365(5) .
C3 C6 1.513(4) .
C4 C5 1.380(4) .
C4 H4 0.9300 .
C5 N1 1.355(4) .
C5 H5 0.9300 .
C6 N2 1.470(5) .
C6 H6A 0.9700 .
C6 H6B 0.9700 .
C7 N2 1.452(5) .
C7 N4 1.483(5) 2_575
C7 H7A 0.9700 .
C7 H7B 0.9700 .
C8 N2 1.444(5) .
C8 N3 1.465(4) .
C8 H8A 0.9700 .
C8 H8B 0.9700 .
C9 O9 1.214(4) .
C9 N4 1.371(5) .
C9 N3 1.374(4) .
C11 N4 1.440(4) 2_575
C11 N3 1.443(4) .
C11 C12 1.546(4) .
C11 C11 1.565(6) 2_575
C12 O3' 1.203(9) .
C12 O2 1.214(8) .
C12 O2' 1.220(6) .
C12 O3 1.351(10) .
N4 C11 1.440(4) 2_575
N4 C7 1.483(5) 2_575
N5 O4 1.160(5) 3_756
N5 O4 1.160(5) .
N5 O5 1.236(11) .
O1 H1A 0.8200 .
O3' C13' 1.482(7) .
C13' C14' 1.538(9) .
C13' H13A 0.9700 .
C13' H13B 0.9700 .
C14' H14A 0.9600 .
C14' H14B 0.9600 .
C14' H14C 0.9600 .
O3 C13 1.475(8) .
C13 C14 1.529(9) .
C13 H13C 0.9700 .
C13 H13D 0.9700 .
C14 H14D 0.9600 .
C14 H14E 0.9600 .
C14 H14F 0.9600 .

loop_
_geom_hbond_atom_site_label_D
_geom_hbond_atom_site_label_H
_geom_hbond_atom_site_label_A
_geom_hbond_distance_DH
_geom_hbond_distance_HA
_geom_hbond_distance_DA
_geom_hbond_angle_DHA
_geom_hbond_site_symmetry_A
C5 H5 O2 0.93 2.50 3.138(9) 125.8 7_545
C4 H4 O2 0.93 2.59 3.169(10) 121.0 7_545
C1 H1 O4 0.93 2.56 3.437(6) 157.3 6_564
O1 H1A O5 0.82 2.27 2.853(7) 128.3 5_444
O1 H1A O4 0.82 2.54 3.318(10) 159.8 5_444

loop_
_geom_torsion_atom_site_label_1
_geom_torsion_atom_site_label_2
_geom_torsion_atom_site_label_3
_geom_torsion_atom_site_label_4
_geom_torsion
_geom_torsion_site_symmetry_1
_geom_torsion_site_symmetry_4
N1 C1 C2 C3 0.9(5) . .
C1 C2 C3 C4 -1.9(5) . .
C1 C2 C3 C6 175.2(3) . .
C2 C3 C4 C5 1.7(5) . .
C6 C3 C4 C5 -175.4(3) . .
C3 C4 C5 N1 -0.3(6) . .
C4 C3 C6 N2 -30.3(5) . .
C2 C3 C6 N2 152.7(3) . .
N4 C11 C12 O3' -159.6(10) 2_575 .
N3 C11 C12 O3' -34.3(10) . .
C11 C11 C12 O3' 84.6(10) 2_575 .
N4 C11 C12 O2 58.0(12) 2_575 .
N3 C11 C12 O2 -176.7(11) . .
C11 C11 C12 O2 -57.7(12) 2_575 .
N4 C11 C12 O2' 13.8(9) 2_575 .
N3 C11 C12 O2' 139.1(8) . .
C11 C11 C12 O2' -101.9(9) 2_575 .
N4 C11 C12 O3 -138.4(5) 2_575 .
N3 C11 C12 O3 -13.1(6) . .
C11 C11 C12 O3 105.9(6) 2_575 .
C2 C1 N1 C5 0.5(5) . .
C2 C1 N1 Co1 -173.2(3) . .
C4 C5 N1 C1 -0.8(5) . .
C4 C5 N1 Co1 173.4(3) . .
O1 Co1 N1 C1 -50.5(3) 2_565 .
O1 Co1 N1 C1 129.5(3) . .
N1 Co1 N1 C1 129.5(3) 4_565 .
N1 Co1 N1 C1 -135.6(3) 2_565 .
N1 Co1 N1 C1 35.0(2) 3 .
O1 Co1 N1 C5 135.9(3) 2_565 .
O1 Co1 N1 C5 -44.1(3) . .
N1 Co1 N1 C5 -44.1(3) 4_565 .
N1 Co1 N1 C5 50.7(2) 2_565 .
N1 Co1 N1 C5 -138.6(3) 3 .
N3 C8 N2 C7 53.9(4) . .
N3 C8 N2 C6 -75.5(3) . .
N4 C7 N2 C8 -54.0(4) 2_575 .
N4 C7 N2 C6 75.1(4) 2_575 .
C3 C6 N2 C8 -73.7(3) . .
C3 C6 N2 C7 158.8(3) . .
O9 C9 N3 C11 167.2(3) . .
N4 C9 N3 C11 -15.3(3) . .
O9 C9 N3 C8 24.8(4) . .
N4 C9 N3 C8 -157.7(3) . .
N4 C11 N3 C9 -99.7(3) 2_575 .
C12 C11 N3 C9 135.9(3) . .
C11 C11 N3 C9 10.3(3) 2_575 .
N4 C11 N3 C8 45.0(3) 2_575 .
C12 C11 N3 C8 -79.4(3) . .
C11 C11 N3 C8 155.1(2) 2_575 .
N2 C8 N3 C9 89.7(3) . .
N2 C8 N3 C11 -50.9(3) . .
O9 C9 N4 C11 -168.5(3) . 2_575
N3 C9 N4 C11 14.0(3) . 2_575
O9 C9 N4 C7 -23.6(5) . 2_575
N3 C9 N4 C7 158.9(3) . 2_575
O2 C12 O3' C13' -35.1(13) . .
O2' C12 O3' C13' 5.2(14) . .
O3 C12 O3' C13' 83(2) . .
C11 C12 O3' C13' 177.9(8) . .
C12 O3' C13' C14' -132.9(16) . .
O3' C12 O3 C13 -87.7(18) . .
O2 C12 O3 C13 -16.9(14) . .
O2' C12 O3 C13 27.3(12) . .
C11 C12 O3 C13 178.8(6) . .
C12 O3 C13 C14 -174.5(10) . .
